data_4326762
loop_
_publ_author_name
'Christoph E. Strasser'
'Vincent J. Catalano'

_publ_section_title
;
 Luminescent Copper(I) Halide Adducts of [Au(im(CH2py)2)2]PF6 Exhibiting
 Short Au(I)...Cu(I) Separations and Unusual Semibridging NHC Ligands
;
_journal_name_full 'Inorganic Chemistry'
_journal_page_first 11228
_journal_page_last 11234
_journal_paper_doi 10.1021/ic201795b
_journal_volume 50
_journal_year 2011
_chemical_formula_moiety '2(C15 H14 Au0.5 Cu I N4), 2(F3 P0.5)'
_chemical_formula_sum 'C30 H28 Au Cu2 F6 I2 N8 P'
_chemical_formula_weight 1223.42
_space_group_crystal_system monoclinic
_space_group_IT_number 15
_space_group_name_Hall '-C 2yc'
_space_group_name_H-M_alt 'C 1 2/c 1'
_symmetry_space_group_name_Hall '-C 2yc'
_symmetry_space_group_name_H-M 'C 1 2/c 1'
_atom_sites_solution_hydrogens geom
_atom_sites_solution_primary direct
_atom_sites_solution_secondary difmap
_audit_creation_date 2011-05-26
_audit_creation_method
;
  Olex2 1.1
  (compiled Feb 15 2011 20:38:53, GUI svn.r3494)
;
_audit_update_record
;
2011-08-17 # Formatted by publCIF
;
_cell_angle_alpha 90.00
_cell_angle_beta 114.175(1)
_cell_angle_gamma 90.00
_cell_formula_units_Z 4
_cell_length_a 22.8467(11)
_cell_length_b 11.8198(5)
_cell_length_c 13.8637(6)
_cell_measurement_reflns_used 4433
_cell_measurement_temperature 100.0
_cell_measurement_theta_max 27.126
_cell_measurement_theta_min 2.287
_cell_volume 3415.5(3)
_computing_cell_refinement 'SAINT v6.45A (Bruker, 2009)'
_computing_data_collection 'SAINT v6.45A (Bruker, 2009)'
_computing_data_reduction 'SAINT v6.45A (Bruker, 2009)'
_computing_molecular_graphics
;
O. V. Dolomanov, L. J. Bourhis, R. J. Gildea, J. A. K. Howard and H. Puschmann,
OLEX2: a complete structure solution, refinement and analysis program.
J. Appl. Cryst. (2009). 42, 339-341.
;
_computing_publication_material
;
Diamond V3.2a - Crystal and Molecular Structure Visualization
Crystal Impact - K. Brandenburg & H. Putz GbR, Rathausgasse 30, D-53111 Bonn
;
_computing_structure_refinement 'SHELXL-97 (Sheldrick, 2008)'
_computing_structure_solution 'SHELXS-97 (Sheldrick, 2008)'
_diffrn_ambient_temperature 100.0
_diffrn_detector_area_resol_mean 8
_diffrn_measured_fraction_theta_full 0.997
_diffrn_measured_fraction_theta_max 0.997
_diffrn_measurement_device_type 'Bruker SMART APEX CCD area detector'
_diffrn_measurement_method '\w and \f scans'
_diffrn_radiation_monochromator graphite
_diffrn_radiation_type MoK\a
_diffrn_radiation_wavelength 0.71073
_diffrn_reflns_av_R_equivalents 0.0437
_diffrn_reflns_av_unetI/netI 0.0439
_diffrn_reflns_limit_h_max 27
_diffrn_reflns_limit_h_min -29
_diffrn_reflns_limit_k_max 15
_diffrn_reflns_limit_k_min -14
_diffrn_reflns_limit_l_max 17
_diffrn_reflns_limit_l_min -17
_diffrn_reflns_number 15845
_diffrn_reflns_theta_full 27.50
_diffrn_reflns_theta_max 27.50
_diffrn_reflns_theta_min 1.95
_diffrn_source 'sealed tube'
_exptl_absorpt_coefficient_mu 7.444
_exptl_absorpt_correction_T_max 0.7859
_exptl_absorpt_correction_T_min 0.5231
_exptl_absorpt_correction_type multi-scan
_exptl_crystal_colour colourless
_exptl_crystal_colour_lustre clear
_exptl_crystal_colour_modifier light
_exptl_crystal_colour_primary colourless
_exptl_crystal_density_diffrn 2.379
_exptl_crystal_description needle
_exptl_crystal_F_000 2304
_exptl_crystal_preparation 'mounted on a glass fiber in paratone oil'
_exptl_crystal_recrystallization_method 'from acetonitrile layered with diethyl ether'
_exptl_crystal_size_max 0.10
_exptl_crystal_size_mid 0.04
_exptl_crystal_size_min 0.03
_refine_diff_density_max 2.119
_refine_diff_density_min -3.151
_refine_diff_density_rms 0.267
_refine_ls_extinction_method none
_refine_ls_goodness_of_fit_ref 1.075
_refine_ls_hydrogen_treatment constr
_refine_ls_matrix_type full
_refine_ls_number_parameters 228
_refine_ls_number_reflns 3922
_refine_ls_number_restraints 0
_refine_ls_restrained_S_all 1.075
_refine_ls_R_factor_all 0.0620
_refine_ls_R_factor_gt 0.0469
_refine_ls_shift/su_max 0.001
_refine_ls_shift/su_mean 0.000
_refine_ls_structure_factor_coef Fsqd
_refine_ls_weighting_details 'calc w=1/[\s^2^(Fo^2^)+(0.0577P)^2^+101.7001P] where P=(Fo^2^+2Fc^2^)/3'
_refine_ls_weighting_scheme calc
_refine_ls_wR_factor_gt 0.1205
_refine_ls_wR_factor_ref 0.1288
_reflns_number_gt 3261
_reflns_number_total 3922
_reflns_threshold_expression I>2\s(I)
_cod_data_source_file ic201795b_si_002_3.cif
_cod_data_source_block ces388-2
_cod_database_code 4326762

loop_
_space_group_symop_id
_space_group_symop_operation_xyz
1 'x, y, z'
2 '-x, y, -z+1/2'
3 'x+1/2, y+1/2, z'
4 '-x+1/2, y+1/2, -z+1/2'
5 '-x, -y, -z'
6 'x, -y, z-1/2'
7 '-x+1/2, -y+1/2, -z'
8 'x+1/2, -y+1/2, z-1/2'

loop_
_atom_site_label
_atom_site_type_symbol
_atom_site_fract_x
_atom_site_fract_y
_atom_site_fract_z
_atom_site_U_iso_or_equiv
_atom_site_adp_type
_atom_site_occupancy
_atom_site_symmetry_multiplicity
_atom_site_calc_flag
_atom_site_refinement_flags
Au1 Au 0.5000 0.35322(4) 0.2500 0.01668(14) Uani 1 2 d S
I1 I 0.63124(3) 0.25645(6) 0.48996(5) 0.02812(18) Uani 1 1 d .
Cu1 Cu 0.62610(5) 0.31985(9) 0.31102(8) 0.0186(2) Uani 1 1 d .
N2 N 0.5651(3) 0.4581(6) 0.1201(5) 0.0164(14) Uani 1 1 d .
C1 C 0.5466(4) 0.3612(7) 0.1511(7) 0.0175(16) Uani 1 1 d .
C21 C 0.6393(4) 0.5711(7) 0.2698(6) 0.0155(16) Uani 1 1 d .
N20 N 0.6649(3) 0.4786(6) 0.3281(5) 0.0158(14) Uani 1 1 d .
C3 C 0.5841(4) 0.4374(8) 0.0384(6) 0.0204(18) Uani 1 1 d .
H3 H 0.6002 0.4911 0.0044 0.024 Uiso 1 1 calc R
N1 N 0.5512(3) 0.2806(6) 0.0853(5) 0.0182(14) Uani 1 1 d .
C25 C 0.7219(4) 0.4903(7) 0.4114(6) 0.0188(17) Uani 1 1 d .
H25 H 0.7404 0.4252 0.4528 0.023 Uiso 1 1 calc R
C24 C 0.7549(4) 0.5898(8) 0.4401(7) 0.0230(19) Uani 1 1 d .
H24 H 0.7948 0.5937 0.4998 0.028 Uiso 1 1 calc R
C23 C 0.7282(5) 0.6851(8) 0.3793(7) 0.025(2) Uani 1 1 d .
H23 H 0.7500 0.7556 0.3963 0.030 Uiso 1 1 calc R
C22 C 0.6700(4) 0.6762(8) 0.2946(7) 0.0209(18) Uani 1 1 d .
H22 H 0.6507 0.7409 0.2531 0.025 Uiso 1 1 calc R
C2 C 0.5750(4) 0.3254(8) 0.0170(7) 0.0211(18) Uani 1 1 d .
H2 H 0.5835 0.2852 -0.0352 0.025 Uiso 1 1 calc R
P1 P 0.5000 0.1293(3) 0.7500 0.0226(7) Uani 1 2 d S
F2 F 0.5221(3) 0.1317(6) 0.6548(5) 0.0442(17) Uani 1 1 d .
F3 F 0.5000 0.2648(7) 0.7500 0.048(3) Uani 1 2 d S
F1 F 0.4267(3) 0.1308(6) 0.6672(5) 0.0456(17) Uani 1 1 d .
N10 N 0.6497(3) 0.1755(6) 0.2561(6) 0.0190(15) Uani 1 1 d .
F4 F 0.5000 -0.0037(7) 0.7500 0.057(3) Uani 1 2 d S
C15 C 0.7081(4) 0.1323(8) 0.3191(7) 0.0230(18) Uani 1 1 d .
H15 H 0.7360 0.1766 0.3769 0.028 Uiso 1 1 calc R
C11 C 0.6120(4) 0.1132(8) 0.1724(7) 0.0187(17) Uani 1 1 d .
C10 C 0.5470(4) 0.1609(7) 0.1026(7) 0.0213(18) Uani 1 1 d .
H10A H 0.5300 0.1211 0.0337 0.026 Uiso 1 1 calc R
H10B H 0.5168 0.1482 0.1362 0.026 Uiso 1 1 calc R
C12 C 0.6307(4) 0.0070(8) 0.1502(7) 0.0207(18) Uani 1 1 d .
H12 H 0.6032 -0.0352 0.0905 0.025 Uiso 1 1 calc R
C14 C 0.7291(4) 0.0263(9) 0.3029(7) 0.026(2) Uani 1 1 d .
H14 H 0.7694 -0.0027 0.3503 0.031 Uiso 1 1 calc R
C13 C 0.6900(4) -0.0352(8) 0.2170(8) 0.0252(19) Uani 1 1 d .
H13 H 0.7037 -0.1070 0.2032 0.030 Uiso 1 1 calc R
C20 C 0.5749(4) 0.5633(7) 0.1775(6) 0.0185(17) Uani 1 1 d .
H20A H 0.5408 0.5720 0.2037 0.022 Uiso 1 1 calc R
H20B H 0.5707 0.6267 0.1284 0.022 Uiso 1 1 calc R

loop_
_atom_site_aniso_label
_atom_site_aniso_U_11
_atom_site_aniso_U_22
_atom_site_aniso_U_33
_atom_site_aniso_U_23
_atom_site_aniso_U_13
_atom_site_aniso_U_12
Au1 0.0123(2) 0.0176(2) 0.0200(2) 0.000 0.00639(17) 0.000
I1 0.0266(3) 0.0341(4) 0.0235(3) 0.0019(2) 0.0102(3) 0.0008(2)
Cu1 0.0155(5) 0.0169(5) 0.0192(5) 0.0001(4) 0.0029(4) 0.0006(4)
N2 0.009(3) 0.020(4) 0.018(3) -0.001(3) 0.003(3) 0.001(3)
C1 0.011(4) 0.015(4) 0.024(4) 0.002(3) 0.004(3) 0.002(3)
C21 0.018(4) 0.017(4) 0.017(4) 0.000(3) 0.013(3) 0.004(3)
N20 0.017(3) 0.016(3) 0.016(3) -0.003(3) 0.008(3) -0.003(3)
C3 0.012(4) 0.031(5) 0.015(4) 0.002(3) 0.003(3) 0.000(3)
N1 0.014(3) 0.023(4) 0.015(3) -0.003(3) 0.003(3) 0.001(3)
C25 0.023(4) 0.021(4) 0.014(4) -0.001(3) 0.009(3) 0.001(3)
C24 0.025(5) 0.029(5) 0.018(4) -0.008(4) 0.012(4) -0.008(4)
C23 0.032(5) 0.028(5) 0.019(4) -0.011(4) 0.014(4) -0.008(4)
C22 0.026(5) 0.018(4) 0.022(4) -0.001(3) 0.013(4) -0.003(3)
C2 0.014(4) 0.028(5) 0.017(4) -0.002(3) 0.002(3) 0.001(3)
P1 0.0393(19) 0.0155(16) 0.0175(15) 0.000 0.0160(14) 0.000
F2 0.054(4) 0.064(5) 0.025(3) 0.009(3) 0.027(3) 0.030(3)
F3 0.070(7) 0.022(4) 0.082(7) 0.000 0.063(6) 0.000
F1 0.042(4) 0.063(5) 0.033(3) 0.003(3) 0.016(3) 0.008(3)
N10 0.015(3) 0.021(4) 0.019(3) 0.001(3) 0.005(3) -0.002(3)
F4 0.090(8) 0.014(4) 0.056(6) 0.000 0.018(6) 0.000
C15 0.021(4) 0.026(5) 0.020(4) 0.005(3) 0.006(3) 0.004(4)
C11 0.014(4) 0.023(4) 0.022(4) 0.002(3) 0.010(3) -0.004(3)
C10 0.020(4) 0.018(4) 0.024(4) -0.004(3) 0.007(4) -0.003(3)
C12 0.023(4) 0.022(4) 0.022(4) 0.000(3) 0.015(4) -0.002(4)
C14 0.017(4) 0.037(5) 0.026(5) 0.008(4) 0.013(4) 0.005(4)
C13 0.025(5) 0.023(5) 0.038(5) 0.008(4) 0.022(4) 0.002(4)
C20 0.020(4) 0.016(4) 0.020(4) 0.000(3) 0.010(3) 0.000(3)

loop_
_atom_type_symbol
_atom_type_description
_atom_type_scat_dispersion_real
_atom_type_scat_dispersion_imag
_atom_type_scat_source
C C 0.0033 0.0016 'International Tables Vol C Tables 4.2.6.8 and 6.1.1.4'
H H 0.0000 0.0000 'International Tables Vol C Tables 4.2.6.8 and 6.1.1.4'
N N 0.0061 0.0033 'International Tables Vol C Tables 4.2.6.8 and 6.1.1.4'
F F 0.0171 0.0103 'International Tables Vol C Tables 4.2.6.8 and 6.1.1.4'
P P 0.1023 0.0942 'International Tables Vol C Tables 4.2.6.8 and 6.1.1.4'
Cu Cu 0.3201 1.2651 'International Tables Vol C Tables 4.2.6.8 and 6.1.1.4'
I I -0.4742 1.8119 'International Tables Vol C Tables 4.2.6.8 and 6.1.1.4'
Au Au -2.0133 8.8022 'International Tables Vol C Tables 4.2.6.8 and 6.1.1.4'

loop_
_geom_angle_atom_site_label_1
_geom_angle_atom_site_label_2
_geom_angle_atom_site_label_3
_geom_angle
_geom_angle_site_symmetry_1
_geom_angle_site_symmetry_3
Cu1 Au1 Cu1 163.07(5) 2_655 .
C1 Au1 Cu1 125.5(2) 2_655 .
C1 Au1 Cu1 55.5(2) . .
C1 Au1 Cu1 125.5(2) . 2_655
C1 Au1 Cu1 55.5(2) 2_655 2_655
C1 Au1 C1 174.7(5) 2_655 .
I1 Cu1 Au1 88.03(4) . .
C1 Cu1 Au1 48.2(2) . .
C1 Cu1 I1 135.5(2) . .
N20 Cu1 Au1 105.1(2) . .
N20 Cu1 I1 108.16(19) . .
N20 Cu1 C1 92.9(3) . .
N10 Cu1 Au1 114.9(2) . .
N10 Cu1 I1 101.8(2) . .
N10 Cu1 C1 92.5(3) . .
N10 Cu1 N20 130.2(3) . .
C1 N2 C3 110.6(7) . .
C1 N2 C20 123.6(7) . .
C3 N2 C20 124.8(7) . .
Au1 C1 Cu1 76.4(3) . .
N2 C1 Au1 124.5(6) . .
N2 C1 Cu1 105.3(5) . .
N2 C1 N1 105.2(7) . .
N1 C1 Au1 128.5(6) . .
N1 C1 Cu1 104.8(5) . .
N20 C21 C22 121.6(8) . .
N20 C21 C20 119.7(7) . .
C22 C21 C20 118.7(7) . .
C21 N20 Cu1 128.0(6) . .
C21 N20 C25 117.5(7) . .
C25 N20 Cu1 114.5(6) . .
N2 C3 H3 126.9 . .
C2 C3 N2 106.3(8) . .
C2 C3 H3 126.9 . .
C1 N1 C2 110.8(7) . .
C1 N1 C10 123.4(7) . .
C2 N1 C10 124.2(7) . .
N20 C25 H25 117.9 . .
N20 C25 C24 124.2(8) . .
C24 C25 H25 117.9 . .
C25 C24 H24 121.0 . .
C25 C24 C23 118.0(8) . .
C23 C24 H24 121.0 . .
C24 C23 H23 120.4 . .
C22 C23 C24 119.2(9) . .
C22 C23 H23 120.4 . .
C21 C22 H22 120.3 . .
C23 C22 C21 119.4(8) . .
C23 C22 H22 120.3 . .
C3 C2 N1 107.0(8) . .
C3 C2 H2 126.5 . .
N1 C2 H2 126.5 . .
F2 P1 F2 178.0(6) 2_656 .
F2 P1 F3 89.0(3) 2_656 .
F2 P1 F3 89.0(3) . .
F2 P1 F1 90.1(3) . 2_656
F2 P1 F1 90.1(3) 2_656 .
F2 P1 F1 89.9(3) 2_656 2_656
F2 P1 F1 89.9(3) . .
F1 P1 F3 89.4(3) 2_656 .
F1 P1 F3 89.4(3) . .
F1 P1 F1 178.7(6) 2_656 .
F4 P1 F2 91.0(3) . 2_656
F4 P1 F2 91.0(3) . .
F4 P1 F3 180.000(3) . .
F4 P1 F1 90.6(3) . 2_656
F4 P1 F1 90.6(3) . .
C15 N10 Cu1 114.6(6) . .
C11 N10 Cu1 127.6(6) . .
C11 N10 C15 117.4(8) . .
N10 C15 H15 118.4 . .
N10 C15 C14 123.1(8) . .
C14 C15 H15 118.4 . .
N10 C11 C10 117.5(8) . .
N10 C11 C12 122.4(8) . .
C12 C11 C10 120.1(8) . .
N1 C10 C11 110.9(7) . .
N1 C10 H10A 109.5 . .
N1 C10 H10B 109.5 . .
C11 C10 H10A 109.5 . .
C11 C10 H10B 109.5 . .
H10A C10 H10B 108.0 . .
C11 C12 H12 120.7 . .
C13 C12 C11 118.6(8) . .
C13 C12 H12 120.7 . .
C15 C14 H14 120.9 . .
C13 C14 C15 118.3(8) . .
C13 C14 H14 120.9 . .
C12 C13 H13 119.9 . .
C14 C13 C12 120.1(9) . .
C14 C13 H13 119.9 . .
N2 C20 C21 113.4(7) . .
N2 C20 H20A 108.9 . .
N2 C20 H20B 108.9 . .
C21 C20 H20A 108.9 . .
C21 C20 H20B 108.9 . .
H20A C20 H20B 107.7 . .

loop_
_geom_bond_atom_site_label_1
_geom_bond_atom_site_label_2
_geom_bond_distance
_geom_bond_site_symmetry_2
Au1 Cu1 2.6786(10) .
Au1 Cu1 2.6786(10) 2_655
Au1 C1 2.054(9) .
Au1 C1 2.054(9) 2_655
I1 Cu1 2.5476(12) .
Cu1 C1 2.271(8) .
Cu1 N20 2.046(7) .
Cu1 N10 2.029(8) .
N2 C1 1.350(11) .
N2 C3 1.390(11) .
N2 C20 1.444(11) .
C1 N1 1.352(11) .
C21 N20 1.344(10) .
C21 C22 1.399(12) .
C21 C20 1.506(11) .
N20 C25 1.349(11) .
C3 H3 0.9500 .
C3 C2 1.354(13) .
N1 C2 1.376(11) .
N1 C10 1.445(11) .
C25 H25 0.9500 .
C25 C24 1.364(12) .
C24 H24 0.9500 .
C24 C23 1.389(14) .
C23 H23 0.9500 .
C23 C22 1.371(13) .
C22 H22 0.9500 .
C2 H2 0.9500 .
P1 F2 1.595(6) .
P1 F2 1.595(6) 2_656
P1 F3 1.601(9) .
P1 F1 1.596(7) 2_656
P1 F1 1.596(7) .
P1 F4 1.572(9) .
N10 C15 1.361(11) .
N10 C11 1.346(11) .
C15 H15 0.9500 .
C15 C14 1.392(13) .
C11 C10 1.512(12) .
C11 C12 1.399(13) .
C10 H10A 0.9900 .
C10 H10B 0.9900 .
C12 H12 0.9500 .
C12 C13 1.384(13) .
C14 H14 0.9500 .
C14 C13 1.368(14) .
C13 H13 0.9500 .
C20 H20A 0.9900 .
C20 H20B 0.9900 .

loop_
_geom_torsion_atom_site_label_1
_geom_torsion_atom_site_label_2
_geom_torsion_atom_site_label_3
_geom_torsion_atom_site_label_4
_geom_torsion
_geom_torsion_site_symmetry_1
Au1 Cu1 C1 N2 122.5(6) .
Au1 Cu1 C1 N1 -126.7(6) .
Au1 Cu1 N20 C21 -35.9(7) .
Au1 Cu1 N20 C25 141.2(5) .
Au1 Cu1 N10 C15 -152.1(6) .
Au1 Cu1 N10 C11 20.4(8) .
Au1 C1 N1 C2 167.8(6) .
Au1 C1 N1 C10 -26.4(11) .
I1 Cu1 C1 Au1 12.1(4) .
I1 Cu1 C1 N2 134.7(4) .
I1 Cu1 C1 N1 -114.6(5) .
I1 Cu1 N20 C21 -128.8(6) .
I1 Cu1 N20 C25 48.3(6) .
I1 Cu1 N10 C15 -58.7(6) .
I1 Cu1 N10 C11 113.8(7) .
Cu1 Au1 Cu1 I1 -72.38(3) 2_655
Cu1 Au1 Cu1 C1 99.1(3) 2_655
Cu1 Au1 Cu1 N20 179.34(19) 2_655
Cu1 Au1 Cu1 N10 29.7(2) 2_655
Cu1 Au1 C1 Cu1 -159.32(8) 2_655
Cu1 Au1 C1 N2 -99.4(7) .
Cu1 Au1 C1 N2 101.3(6) 2_655
Cu1 Au1 C1 N1 98.2(7) .
Cu1 Au1 C1 N1 -61.2(8) 2_655
Cu1 C1 N1 C2 -108.1(6) .
Cu1 C1 N1 C10 57.7(9) .
Cu1 N20 C25 C24 -177.1(7) .
Cu1 N10 C15 C14 170.8(7) .
Cu1 N10 C11 C10 7.5(11) .
Cu1 N10 C11 C12 -171.2(6) .
N2 C1 N1 C2 2.7(9) .
N2 C1 N1 C10 168.5(7) .
N2 C3 C2 N1 -0.1(9) .
C1 Au1 Cu1 I1 14.8(3) 2_655
C1 Au1 Cu1 I1 -171.5(3) .
C1 Au1 Cu1 C1 -173.7(6) 2_655
C1 Au1 Cu1 N20 80.2(3) .
C1 Au1 Cu1 N20 -93.5(3) 2_655
C1 Au1 Cu1 N10 -69.4(4) .
C1 Au1 Cu1 N10 116.9(4) 2_655
C1 Au1 C1 Cu1 102.16(17) 2_655
C1 Au1 C1 N2 2.8(6) 2_655
C1 Au1 C1 N1 -159.7(7) 2_655
C1 Cu1 N20 C21 11.4(7) .
C1 Cu1 N20 C25 -171.5(6) .
C1 Cu1 N10 C15 163.6(6) .
C1 Cu1 N10 C11 -23.9(7) .
C1 N2 C3 C2 1.8(9) .
C1 N2 C20 C21 81.4(9) .
C1 N1 C2 C3 -1.6(9) .
C1 N1 C10 C11 -87.3(10) .
C21 N20 C25 C24 0.3(12) .
N20 Cu1 C1 Au1 -107.7(3) .
N20 Cu1 C1 N2 14.9(6) .
N20 Cu1 C1 N1 125.6(6) .
N20 Cu1 N10 C15 67.7(7) .
N20 Cu1 N10 C11 -119.9(7) .
N20 C21 C22 C23 1.2(12) .
N20 C21 C20 N2 -37.2(10) .
N20 C25 C24 C23 -0.4(13) .
C3 N2 C1 Au1 -168.6(5) .
C3 N2 C1 Cu1 107.6(6) .
C3 N2 C1 N1 -2.8(9) .
C3 N2 C20 C21 -86.5(9) .
C25 C24 C23 C22 0.8(13) .
C24 C23 C22 C21 -1.2(13) .
C22 C21 N20 Cu1 176.3(6) .
C22 C21 N20 C25 -0.7(11) .
C22 C21 C20 N2 145.0(7) .
C2 N1 C10 C11 76.7(10) .
N10 Cu1 C1 Au1 121.8(3) .
N10 Cu1 C1 N2 -115.6(6) .
N10 Cu1 C1 N1 -4.9(6) .
N10 Cu1 N20 C21 107.2(7) .
N10 Cu1 N20 C25 -75.7(6) .
N10 C15 C14 C13 2.8(13) .
N10 C11 C10 N1 41.6(10) .
N10 C11 C12 C13 0.1(12) .
C15 N10 C11 C10 179.8(8) .
C15 N10 C11 C12 1.1(12) .
C15 C14 C13 C12 -1.6(13) .
C11 N10 C15 C14 -2.5(13) .
C11 C12 C13 C14 0.2(12) .
C10 N1 C2 C3 -167.3(7) .
C10 C11 C12 C13 -178.7(8) .
C12 C11 C10 N1 -139.7(8) .
C20 N2 C1 Au1 22.0(11) .
C20 N2 C1 Cu1 -61.7(8) .
C20 N2 C1 N1 -172.1(7) .
C20 N2 C3 C2 171.1(7) .
C20 C21 N20 Cu1 -1.5(10) .
C20 C21 N20 C25 -178.5(7) .
C20 C21 C22 C23 179.0(8) .
